data_4309996
loop_
_publ_author_name
'Daron E. Janzen'
'Larry F. Mehne'
'Donald G. VanDerveer'
'Gregory J. Grant'

_publ_contact_author_address
;Department of Chemistry
University of Tennessee at Chattanooga
Chattanooga, TN 37403
;
_publ_contact_author_email Greg-Grant@utc.edu
_publ_contact_author_fax 423-425-5234
_publ_contact_author_name 'Gregory J. Grant'
_publ_contact_author_phone 423-425-4143
_publ_section_title
;
Cationic Five-Coordinate PtII Complexes as Donors in the Formation of
Pt\\rightarrowAg Dative Bonds
;
_journal_name_full 'Inorganic Chemistry'
_journal_page_first 8182
_journal_page_last 8184
_journal_paper_doi 10.1021/ic0511874
_journal_volume 44
_journal_year 2005
_chemical_formula_moiety 'C38 H46 Ag N4 Pt2 S6, 3(F6 P), C2 H3 N'
_chemical_formula_sum 'C40 H49 Ag F18 N5 P3 Pt2 S6'
_chemical_formula_weight 1725.16
_chemical_name_systematic
; 
 ? 
;
_space_group_IT_number 14
_symmetry_cell_setting monoclinic
_symmetry_space_group_name_Hall '-P 2yn'
_symmetry_space_group_name_H-M 'P 1 21/n 1'
_atom_sites_solution_hydrogens geom
_atom_sites_solution_primary direct
_atom_sites_solution_secondary difmap
_audit_creation_method SHELXL-97
_cell_angle_alpha 90.00
_cell_angle_beta 91.739(4)
_cell_angle_gamma 90.00
_cell_formula_units_Z 4
_cell_length_a 14.2016(14)
_cell_length_b 22.179(2)
_cell_length_c 17.2955(18)
_cell_measurement_temperature 173(2)
_cell_volume 5445.2(9)
_computing_structure_refinement 'SHELXL-97 (Sheldrick, 1997)'
_computing_structure_solution 'SHELXS-97 (Sheldrick, 1990)'
_diffrn_ambient_temperature 173(2)
_diffrn_detector_area_resol_mean 14.6199
_diffrn_measured_fraction_theta_full 0.996
_diffrn_measured_fraction_theta_max 0.996
_diffrn_measurement_device_type CCD
_diffrn_measurement_method 'omega scans'
_diffrn_radiation_monochromator graphite
_diffrn_radiation_source 'sealed tube'
_diffrn_radiation_type MoK\a
_diffrn_radiation_wavelength 0.71073
_diffrn_reflns_av_R_equivalents 0.0579
_diffrn_reflns_av_sigmaI/netI 0.0380
_diffrn_reflns_limit_h_max 17
_diffrn_reflns_limit_h_min -17
_diffrn_reflns_limit_k_max 27
_diffrn_reflns_limit_k_min -27
_diffrn_reflns_limit_l_max 20
_diffrn_reflns_limit_l_min -21
_diffrn_reflns_number 43486
_diffrn_reflns_theta_full 26.37
_diffrn_reflns_theta_max 26.37
_diffrn_reflns_theta_min 2.53
_exptl_absorpt_coefficient_mu 5.899
_exptl_absorpt_correction_T_max 0.3300
_exptl_absorpt_correction_T_min 0.1503
_exptl_absorpt_correction_type multi-scan
_exptl_absorpt_process_details 'REQAB, subroutine of CrystalClear, Rigaku/MSC, The Woodlands, TX, 1999.'
_exptl_crystal_colour yellow
_exptl_crystal_density_diffrn 2.104
_exptl_crystal_density_method 'not measured'
_exptl_crystal_description block
_exptl_crystal_F_000 3320
_exptl_crystal_size_max 0.53
_exptl_crystal_size_mid 0.19
_exptl_crystal_size_min 0.19
_refine_diff_density_max 3.027
_refine_diff_density_min -1.984
_refine_diff_density_rms 0.206
_refine_ls_extinction_method none
_refine_ls_goodness_of_fit_ref 1.088
_refine_ls_hydrogen_treatment constr
_refine_ls_matrix_type full
_refine_ls_number_parameters 673
_refine_ls_number_reflns 11097
_refine_ls_number_restraints 0
_refine_ls_restrained_S_all 1.088
_refine_ls_R_factor_all 0.0559
_refine_ls_R_factor_gt 0.0475
_refine_ls_shift/su_max 0.002
_refine_ls_shift/su_mean 0.000
_refine_ls_structure_factor_coef Fsqd
_refine_ls_weighting_details 'calc w=1/[\s^2^(Fo^2^)+(0.0589P)^2^+36.0210P] where P=(Fo^2^+2Fc^2^)/3'
_refine_ls_weighting_scheme calc
_refine_ls_wR_factor_gt 0.1137
_refine_ls_wR_factor_ref 0.1182
_reflns_number_gt 9694
_reflns_number_total 11097
_reflns_threshold_expression >2sigma(I)
_cod_data_source_file ic0511874si20051007_111116_1.cif
_cod_data_source_block 2ndd1aset
_cod_original_cell_volume 5445.1(9)
_cod_original_sg_symbol_Hall '-P 2yn '
_cod_original_sg_symbol_H-M 'P 21/n'
_cod_database_code 4309996

loop_
_symmetry_equiv_pos_as_xyz
'x, y, z'
'-x+1/2, y+1/2, -z+1/2'
'-x, -y, -z'
'x-1/2, -y-1/2, z-1/2'

loop_
_atom_site_label
_atom_site_type_symbol
_atom_site_fract_x
_atom_site_fract_y
_atom_site_fract_z
_atom_site_U_iso_or_equiv
_atom_site_adp_type
_atom_site_occupancy
_atom_site_symmetry_multiplicity
_atom_site_calc_flag
_atom_site_refinement_flags
_atom_site_disorder_assembly
_atom_site_disorder_group
Pt1 Pt 0.316093(16) 0.214042(11) 0.984772(15) 0.02154(8) Uani 1 1 d . . .
Pt2 Pt 0.020814(16) 0.245100(11) 0.819543(15) 0.02092(8) Uani 1 1 d . . .
Ag1 Ag 0.15942(4) 0.17965(2) 0.89776(3) 0.03194(13) Uani 1 1 d . . .
S1 S 0.33984(13) 0.11350(8) 0.97517(11) 0.0298(4) Uani 1 1 d . . .
S2 S 0.42232(12) 0.22797(8) 0.88263(10) 0.0288(4) Uani 1 1 d . . .
S3 S 0.47094(12) 0.21913(8) 1.07775(11) 0.0298(4) Uani 1 1 d . . .
S4 S 0.04077(12) 0.31139(8) 0.91878(11) 0.0295(4) Uani 1 1 d . . .
S5 S -0.11150(13) 0.20666(8) 0.88218(12) 0.0331(4) Uani 1 1 d . . .
S6 S -0.10255(15) 0.32885(10) 0.75796(12) 0.0410(5) Uani 1 1 d . . .
C11 C 0.2124(5) 0.2045(3) 1.0613(4) 0.0255(13) Uani 1 1 d . . .
N2 N 0.0203(4) 0.1803(3) 0.7354(3) 0.0263(8) Uani 1 1 d . . .
N3 N 0.1983(5) 0.0947(3) 0.8173(4) 0.0438(17) Uani 1 1 d . . .
N4 N 0.0445(6) 0.1036(4) 0.9414(5) 0.0506(19) Uani 1 1 d . . .
N5 N 0.6836(13) 0.1376(6) 0.7807(8) 0.130(7) Uani 1 1 d . . .
C1 C 0.3204(5) 0.3505(3) 0.9647(5) 0.0338(16) Uani 1 1 d . . .
H1A H 0.3689 0.3429 0.9293 0.041 Uiso 1 1 calc R . .
C2 C 0.2961(6) 0.4095(4) 0.9777(5) 0.0384(17) Uani 1 1 d . . .
H2A H 0.3255 0.4416 0.9512 0.046 Uiso 1 1 calc R . .
C3 C 0.2268(6) 0.4208(3) 1.0312(5) 0.0396(19) Uani 1 1 d . . .
H3A H 0.2066 0.4608 1.0409 0.048 Uiso 1 1 calc R . .
C4 C 0.1883(5) 0.3734(3) 1.0696(5) 0.0329(16) Uani 1 1 d . . .
H4A H 0.1430 0.3805 1.1078 0.040 Uiso 1 1 calc R . .
C5 C 0.2156(4) 0.3141(3) 1.0525(4) 0.0248(13) Uani 1 1 d . . .
C6 C 0.1761(5) 0.2605(3) 1.0882(4) 0.0267(14) Uani 1 1 d . . .
C7 C 0.1086(5) 0.2616(4) 1.1460(4) 0.0332(16) Uani 1 1 d . . .
H7A H 0.0867 0.2991 1.1649 0.040 Uiso 1 1 calc R . .
C8 C 0.0740(5) 0.2082(4) 1.1754(5) 0.0379(18) Uani 1 1 d . . .
H8A H 0.0281 0.2090 1.2142 0.045 Uiso 1 1 calc R . .
C9 C 0.1066(5) 0.1540(4) 1.1481(5) 0.0363(17) Uani 1 1 d . . .
H9A H 0.0820 0.1176 1.1680 0.044 Uiso 1 1 calc R . .
C10 C 0.1749(5) 0.1514(4) 1.0920(5) 0.0329(16) Uani 1 1 d . . .
H10A H 0.1962 0.1133 1.0743 0.039 Uiso 1 1 calc R . .
N1 N 0.2812(4) 0.3037(3) 0.9980(3) 0.0263(8) Uani 1 1 d . . .
C12 C 0.4214(6) 0.1027(4) 0.8959(5) 0.0364(17) Uani 1 1 d . . .
H12A H 0.4864 0.0992 0.9177 0.044 Uiso 1 1 calc R . .
H12B H 0.4058 0.0645 0.8688 0.044 Uiso 1 1 calc R . .
C13 C 0.4171(6) 0.1545(4) 0.8377(5) 0.0381(18) Uani 1 1 d . . .
H13A H 0.3579 0.1513 0.8062 0.046 Uiso 1 1 calc R . .
H13B H 0.4702 0.1505 0.8023 0.046 Uiso 1 1 calc R . .
C14 C 0.5406(5) 0.2266(4) 0.9257(5) 0.0329(16) Uani 1 1 d . . .
H14A H 0.5636 0.1844 0.9262 0.039 Uiso 1 1 calc R . .
H14B H 0.5827 0.2503 0.8927 0.039 Uiso 1 1 calc R . .
C15 C 0.5476(6) 0.2512(4) 1.0072(5) 0.0352(17) Uani 1 1 d . . .
H15A H 0.5351 0.2951 1.0047 0.042 Uiso 1 1 calc R . .
H15B H 0.6134 0.2460 1.0266 0.042 Uiso 1 1 calc R . .
C16 C 0.4998(5) 0.1396(4) 1.0745(5) 0.0363(17) Uani 1 1 d . . .
H16A H 0.5454 0.1330 1.0332 0.044 Uiso 1 1 calc R . .
H16B H 0.5311 0.1281 1.1243 0.044 Uiso 1 1 calc R . .
C17 C 0.4157(6) 0.0986(3) 1.0600(5) 0.0357(17) Uani 1 1 d . . .
H17A H 0.3762 0.1003 1.1061 0.043 Uiso 1 1 calc R . .
H17B H 0.4394 0.0568 1.0559 0.043 Uiso 1 1 calc R . .
C18 C -0.0515(6) 0.1401(4) 0.7220(5) 0.0362(17) Uani 1 1 d . . .
H18A H -0.1056 0.1420 0.7529 0.043 Uiso 1 1 calc R . .
C19 C -0.0472(7) 0.0973(4) 0.6651(5) 0.045(2) Uani 1 1 d . . .
H19A H -0.0979 0.0699 0.6566 0.054 Uiso 1 1 calc R . .
C20 C 0.0316(7) 0.0941(4) 0.6198(5) 0.043(2) Uani 1 1 d . . .
H20A H 0.0356 0.0644 0.5805 0.052 Uiso 1 1 calc R . .
C21 C 0.1026(7) 0.1339(4) 0.6325(5) 0.0403(19) Uani 1 1 d . . .
H21A H 0.1569 0.1319 0.6018 0.048 Uiso 1 1 calc R . .
C22 C 0.0974(5) 0.1781(3) 0.6903(4) 0.0311(15) Uani 1 1 d . . .
C23 C 0.1665(5) 0.2247(3) 0.7077(4) 0.0295(15) Uani 1 1 d . . .
C24 C 0.2489(6) 0.2312(4) 0.6679(5) 0.0405(18) Uani 1 1 d . . .
H24A H 0.2639 0.2035 0.6283 0.049 Uiso 1 1 calc R . .
C25 C 0.3102(6) 0.2789(5) 0.6863(5) 0.045(2) Uani 1 1 d . . .
H25A H 0.3657 0.2847 0.6578 0.054 Uiso 1 1 calc R . .
C26 C 0.2896(5) 0.3173(4) 0.7459(5) 0.041(2) Uani 1 1 d . . .
H26A H 0.3325 0.3488 0.7591 0.049 Uiso 1 1 calc R . .
C27 C 0.2079(5) 0.3114(4) 0.7872(5) 0.0347(17) Uani 1 1 d . . .
H27A H 0.1952 0.3390 0.8275 0.042 Uiso 1 1 calc R . .
C28 C 0.1441(5) 0.2648(3) 0.7694(4) 0.0271(14) Uani 1 1 d . . .
C29 C -0.0514(6) 0.2932(4) 0.9869(4) 0.0341(16) Uani 1 1 d . . .
H29A H -0.0273 0.3010 1.0403 0.041 Uiso 1 1 calc R . .
H29B H -0.1061 0.3201 0.9769 0.041 Uiso 1 1 calc R . .
C30 C -0.0835(6) 0.2283(3) 0.9807(5) 0.0385(18) Uani 1 1 d . . .
H30A H -0.1398 0.2226 1.0122 0.046 Uiso 1 1 calc R . .
H30B H -0.0330 0.2017 1.0019 0.046 Uiso 1 1 calc R . .
C31 C -0.2102(5) 0.2555(4) 0.8567(6) 0.043(2) Uani 1 1 d . . .
H31A H -0.2691 0.2318 0.8596 0.052 Uiso 1 1 calc R . .
H31B H -0.2131 0.2881 0.8957 0.052 Uiso 1 1 calc R . .
C32 C -0.2071(6) 0.2839(5) 0.7778(6) 0.054(3) Uani 1 1 d . . .
H32A H -0.2632 0.3100 0.7707 0.065 Uiso 1 1 calc R . .
H32B H -0.2122 0.2514 0.7387 0.065 Uiso 1 1 calc R . .
C33 C -0.0962(6) 0.3818(4) 0.8383(5) 0.0412(19) Uani 1 1 d . . .
H33A H -0.1114 0.4227 0.8186 0.049 Uiso 1 1 calc R . .
H33B H -0.1443 0.3708 0.8760 0.049 Uiso 1 1 calc R . .
C34 C -0.0009(6) 0.3833(3) 0.8792(5) 0.0400(18) Uani 1 1 d . . .
H34A H -0.0034 0.4128 0.9220 0.048 Uiso 1 1 calc R . .
H34B H 0.0458 0.3982 0.8424 0.048 Uiso 1 1 calc R . .
C35 C 0.1953(6) 0.0494(4) 0.7879(5) 0.0426(19) Uani 1 1 d . . .
C36 C 0.1904(8) -0.0094(4) 0.7507(7) 0.056(2) Uani 1 1 d . . .
H36C H 0.1275 -0.0153 0.7272 0.067 Uiso 1 1 calc R . .
H36A H 0.2030 -0.0410 0.7894 0.067 Uiso 1 1 calc R . .
H36B H 0.2376 -0.0116 0.7106 0.067 Uiso 1 1 calc R . .
C37 C 0.0141(6) 0.0586(4) 0.9189(6) 0.049(2) Uani 1 1 d . . .
C38 C -0.0221(8) 0.0019(5) 0.8892(8) 0.063(3) Uani 1 1 d . . .
H38C H -0.0524 0.0085 0.8382 0.076 Uiso 1 1 calc R . .
H38A H -0.0683 -0.0143 0.9246 0.076 Uiso 1 1 calc R . .
H38B H 0.0299 -0.0268 0.8845 0.076 Uiso 1 1 calc R . .
C39 C 0.6870(10) 0.0883(6) 0.7792(7) 0.070(3) Uani 1 1 d . . .
C40 C 0.6901(12) 0.0244(6) 0.7793(9) 0.094(5) Uani 1 1 d . . .
H40C H 0.7369 0.0106 0.8182 0.112 Uiso 1 1 calc R . .
H40A H 0.7076 0.0100 0.7281 0.112 Uiso 1 1 calc R . .
H40B H 0.6280 0.0085 0.7916 0.112 Uiso 1 1 calc R . .
P1 P 0.74531(16) 0.07169(11) 1.01621(16) 0.0476(6) Uani 1 1 d . . .
P2 P 0.08051(17) 0.55620(9) 0.86495(14) 0.0398(5) Uani 1 1 d . . .
P3 P -0.09716(18) -0.08436(10) 0.62257(15) 0.0451(5) Uani 1 1 d . . .
F1 F 0.7129(5) 0.1390(3) 1.0014(6) 0.103(3) Uani 1 1 d . . .
F2 F 0.6985(6) 0.0766(7) 1.0961(5) 0.153(6) Uani 1 1 d . . .
F3 F 0.6499(5) 0.0509(4) 0.9783(7) 0.120(4) Uani 1 1 d . . .
F4 F 0.7838(6) 0.0082(4) 1.0352(10) 0.165(6) Uani 1 1 d . . .
F5 F 0.7975(5) 0.0757(5) 0.9379(5) 0.102(3) Uani 1 1 d . . .
F6 F 0.8434(5) 0.0979(4) 1.0529(6) 0.103(3) Uani 1 1 d . . .
F7 F -0.0169(5) 0.5244(3) 0.8766(7) 0.120(4) Uani 1 1 d . . .
F8 F 0.1332(4) 0.4949(2) 0.8846(4) 0.0614(16) Uani 1 1 d . . .
F9 F 0.1742(6) 0.5848(3) 0.8443(9) 0.151(6) Uani 1 1 d . . .
F10 F 0.0715(8) 0.5361(5) 0.7788(5) 0.124(4) Uani 1 1 d . . .
F11 F 0.0294(5) 0.6186(3) 0.8450(4) 0.075(2) Uani 1 1 d . . .
F12 F 0.0839(12) 0.5743(5) 0.9489(5) 0.166(6) Uani 1 1 d . . .
F13 F -0.1785(8) -0.0851(10) 0.6767(8) 0.224(10) Uani 1 1 d . . .
F14 F -0.0203(8) -0.0964(10) 0.5673(7) 0.217(9) Uani 1 1 d . . .
F15 F -0.0655(14) -0.1435(4) 0.6632(6) 0.190(8) Uani 1 1 d . . .
F16 F -0.1270(10) -0.0275(3) 0.5817(7) 0.164(6) Uani 1 1 d . . .
F17 F -0.0401(8) -0.0486(4) 0.6852(7) 0.134(4) Uani 1 1 d . . .
F18 F -0.1633(8) -0.1208(4) 0.5614(6) 0.117(3) Uani 1 1 d . . .

loop_
_atom_site_aniso_label
_atom_site_aniso_U_11
_atom_site_aniso_U_22
_atom_site_aniso_U_33
_atom_site_aniso_U_23
_atom_site_aniso_U_13
_atom_site_aniso_U_12
Pt1 0.01698(13) 0.02075(13) 0.02673(14) -0.00204(9) -0.00183(9) 0.00011(8)
Pt2 0.01774(13) 0.02054(13) 0.02427(14) -0.00042(9) -0.00287(9) 0.00050(8)
Ag1 0.0253(3) 0.0306(3) 0.0392(3) -0.0016(2) -0.0114(2) 0.0033(2)
S1 0.0280(8) 0.0218(8) 0.0392(10) -0.0059(7) -0.0039(7) 0.0011(6)
S2 0.0245(8) 0.0333(9) 0.0286(9) -0.0013(7) 0.0013(7) 0.0015(7)
S3 0.0246(8) 0.0356(9) 0.0290(9) -0.0019(7) -0.0021(7) -0.0006(7)
S4 0.0270(8) 0.0283(8) 0.0325(9) -0.0051(7) -0.0084(7) 0.0004(7)
S5 0.0286(9) 0.0308(9) 0.0404(10) -0.0060(8) 0.0086(7) -0.0064(7)
S6 0.0400(11) 0.0478(11) 0.0345(10) 0.0008(9) -0.0089(8) 0.0144(9)
C11 0.021(3) 0.031(3) 0.025(3) -0.003(3) -0.004(3) 0.003(3)
N2 0.029(2) 0.0224(19) 0.027(2) -0.0021(16) -0.0088(16) -0.0025(16)
N3 0.046(4) 0.035(4) 0.049(4) -0.003(3) -0.007(3) 0.006(3)
N4 0.044(4) 0.043(4) 0.064(5) 0.000(4) 0.002(4) -0.004(3)
N5 0.233(18) 0.061(7) 0.090(9) 0.010(6) -0.100(11) -0.025(9)
C1 0.023(3) 0.031(4) 0.047(5) 0.007(3) 0.002(3) -0.002(3)
C2 0.044(4) 0.032(4) 0.040(4) 0.007(3) 0.000(3) -0.001(3)
C3 0.044(5) 0.027(4) 0.048(5) -0.007(3) -0.010(4) 0.009(3)
C4 0.031(4) 0.032(4) 0.035(4) -0.008(3) -0.006(3) 0.004(3)
C5 0.014(3) 0.037(4) 0.024(3) -0.001(3) -0.002(2) 0.003(3)
C6 0.016(3) 0.034(4) 0.029(4) -0.002(3) -0.003(3) -0.004(3)
C7 0.025(4) 0.049(4) 0.026(4) 0.001(3) 0.000(3) 0.009(3)
C8 0.025(4) 0.058(5) 0.031(4) 0.003(4) 0.003(3) 0.001(3)
C9 0.030(4) 0.043(4) 0.035(4) 0.007(3) -0.003(3) -0.010(3)
C10 0.021(3) 0.037(4) 0.040(4) -0.001(3) 0.001(3) -0.007(3)
N1 0.029(2) 0.0224(19) 0.027(2) -0.0021(16) -0.0088(16) -0.0025(16)
C12 0.037(4) 0.036(4) 0.036(4) -0.014(3) 0.000(3) 0.010(3)
C13 0.037(4) 0.044(4) 0.034(4) -0.016(3) -0.001(3) -0.001(3)
C14 0.018(3) 0.039(4) 0.042(4) -0.002(3) 0.003(3) 0.001(3)
C15 0.027(4) 0.037(4) 0.041(4) 0.001(3) -0.002(3) -0.009(3)
C16 0.031(4) 0.039(4) 0.039(4) -0.002(3) -0.004(3) 0.002(3)
C17 0.043(4) 0.027(4) 0.036(4) 0.002(3) -0.010(3) 0.005(3)
C18 0.036(4) 0.037(4) 0.035(4) -0.011(3) -0.001(3) -0.007(3)
C19 0.053(5) 0.036(4) 0.046(5) -0.008(4) -0.007(4) -0.007(4)
C20 0.062(6) 0.032(4) 0.035(4) -0.012(3) -0.006(4) 0.001(4)
C21 0.059(5) 0.035(4) 0.027(4) 0.003(3) 0.008(4) 0.020(4)
C22 0.032(4) 0.029(3) 0.032(4) 0.009(3) -0.003(3) 0.008(3)
C23 0.022(3) 0.039(4) 0.028(4) 0.001(3) -0.001(3) 0.007(3)
C24 0.030(4) 0.058(5) 0.033(4) 0.007(4) 0.002(3) 0.009(4)
C25 0.022(4) 0.074(6) 0.039(5) 0.017(4) 0.006(3) -0.002(4)
C26 0.026(4) 0.045(5) 0.051(5) 0.020(4) -0.012(3) -0.008(3)
C27 0.024(3) 0.035(4) 0.045(5) 0.006(3) -0.001(3) -0.006(3)
C28 0.028(3) 0.025(3) 0.028(4) 0.009(3) -0.002(3) 0.000(3)
C29 0.039(4) 0.038(4) 0.026(4) -0.004(3) 0.000(3) 0.013(3)
C30 0.051(5) 0.022(3) 0.043(5) -0.002(3) 0.006(4) -0.006(3)
C31 0.019(4) 0.054(5) 0.057(6) -0.013(4) 0.001(3) -0.004(3)
C32 0.024(4) 0.074(7) 0.062(6) -0.016(5) -0.017(4) 0.008(4)
C33 0.041(4) 0.033(4) 0.050(5) 0.003(4) -0.004(4) 0.017(3)
C34 0.049(5) 0.022(3) 0.049(5) -0.004(3) -0.004(4) 0.002(3)
C35 0.039(4) 0.042(5) 0.046(5) 0.002(4) -0.008(4) 0.005(4)
C36 0.063(6) 0.035(5) 0.069(7) -0.006(4) 0.004(5) -0.013(4)
C37 0.037(5) 0.047(5) 0.062(6) 0.009(4) 0.004(4) 0.000(4)
C38 0.049(6) 0.050(6) 0.090(9) -0.012(6) 0.002(6) 0.002(5)
C39 0.090(9) 0.067(7) 0.051(6) -0.003(5) -0.022(6) -0.026(6)
C40 0.121(13) 0.059(7) 0.099(11) -0.023(7) -0.020(9) -0.003(8)
P1 0.0331(11) 0.0419(12) 0.0679(16) 0.0158(11) 0.0055(10) 0.0095(9)
P2 0.0440(12) 0.0307(10) 0.0452(12) 0.0065(9) 0.0108(9) 0.0060(9)
P3 0.0504(13) 0.0318(10) 0.0538(14) 0.0049(10) 0.0150(11) 0.0048(9)
F1 0.047(4) 0.058(4) 0.205(10) 0.011(5) 0.008(5) 0.014(3)
F2 0.071(5) 0.305(17) 0.084(6) 0.063(8) 0.023(5) 0.066(8)
F3 0.042(4) 0.103(6) 0.213(11) -0.072(7) -0.022(5) -0.007(4)
F4 0.063(5) 0.050(4) 0.385(19) 0.070(7) 0.034(8) 0.011(4)
F5 0.060(4) 0.158(9) 0.089(6) 0.006(6) 0.018(4) 0.027(5)
F6 0.041(4) 0.118(7) 0.149(8) -0.007(6) -0.019(4) 0.012(4)
F7 0.057(4) 0.060(4) 0.244(12) 0.020(6) 0.032(6) 0.007(3)
F8 0.060(3) 0.037(3) 0.087(4) 0.013(3) -0.009(3) 0.011(3)
F9 0.065(5) 0.053(4) 0.341(17) 0.049(7) 0.070(7) -0.003(4)
F10 0.180(10) 0.121(7) 0.068(5) -0.014(5) -0.020(6) 0.073(7)
F11 0.081(4) 0.051(3) 0.096(5) 0.023(3) 0.034(4) 0.031(3)
F12 0.330(19) 0.108(7) 0.060(5) -0.032(5) -0.012(8) 0.072(10)
F13 0.086(7) 0.43(3) 0.164(12) -0.103(15) 0.059(8) -0.096(12)
F14 0.095(8) 0.46(3) 0.102(8) 0.064(12) 0.050(6) 0.086(12)
F15 0.41(2) 0.076(6) 0.081(6) 0.008(5) -0.027(10) 0.084(10)
F16 0.249(13) 0.038(4) 0.196(11) 0.006(5) -0.157(11) 0.006(6)
F17 0.145(9) 0.090(6) 0.162(9) 0.027(6) -0.099(8) -0.037(6)
F18 0.167(10) 0.080(5) 0.101(6) -0.026(5) -0.025(6) -0.019(6)

loop_
_atom_type_symbol
_atom_type_description
_atom_type_scat_dispersion_real
_atom_type_scat_dispersion_imag
_atom_type_scat_source
C C 0.0033 0.0016 'International Tables Vol C Tables 4.2.6.8 and 6.1.1.4'
H H 0.0000 0.0000 'International Tables Vol C Tables 4.2.6.8 and 6.1.1.4'
N N 0.0061 0.0033 'International Tables Vol C Tables 4.2.6.8 and 6.1.1.4'
F F 0.0171 0.0103 'International Tables Vol C Tables 4.2.6.8 and 6.1.1.4'
P P 0.1023 0.0942 'International Tables Vol C Tables 4.2.6.8 and 6.1.1.4'
S S 0.1246 0.1234 'International Tables Vol C Tables 4.2.6.8 and 6.1.1.4'
Pt Pt -1.7033 8.3905 'International Tables Vol C Tables 4.2.6.8 and 6.1.1.4'
Ag Ag -0.8971 1.1015 'International Tables Vol C Tables 4.2.6.8 and 6.1.1.4'

loop_
_geom_angle_atom_site_label_1
_geom_angle_atom_site_label_2
_geom_angle_atom_site_label_3
_geom_angle
_geom_angle_site_symmetry_1
_geom_angle_site_symmetry_3
_geom_angle_publ_flag
C11 Pt1 N1 81.1(3) . . ?
C11 Pt1 S1 93.3(2) . . ?
N1 Pt1 S1 174.14(18) . . ?
C11 Pt1 S2 172.58(19) . . ?
N1 Pt1 S2 96.72(18) . . ?
S1 Pt1 S2 88.52(7) . . ?
C11 Pt1 S3 102.22(19) . . ?
N1 Pt1 S3 95.08(16) . . ?
S1 Pt1 S3 87.95(6) . . ?
S2 Pt1 S3 85.01(6) . . ?
C11 Pt1 Ag1 74.73(19) . . ?
N1 Pt1 Ag1 97.71(15) . . ?
S1 Pt1 Ag1 78.86(5) . . ?
S2 Pt1 Ag1 98.64(5) . . ?
S3 Pt1 Ag1 166.17(4) . . ?
C28 Pt2 N2 80.3(3) . . ?
C28 Pt2 S4 95.4(2) . . ?
N2 Pt2 S4 172.00(16) . . ?
C28 Pt2 S5 170.7(2) . . ?
N2 Pt2 S5 95.01(18) . . ?
S4 Pt2 S5 88.27(7) . . ?
C28 Pt2 S6 103.74(19) . . ?
N2 Pt2 S6 102.19(16) . . ?
S4 Pt2 S6 85.34(6) . . ?
S5 Pt2 S6 85.11(7) . . ?
C28 Pt2 Ag1 73.21(19) . . ?
N2 Pt2 Ag1 88.05(16) . . ?
S4 Pt2 Ag1 84.23(5) . . ?
S5 Pt2 Ag1 98.67(5) . . ?
S6 Pt2 Ag1 168.78(5) . . ?
N3 Ag1 N4 79.0(3) . . ?
N3 Ag1 Pt1 109.61(17) . . ?
N4 Ag1 Pt1 123.4(2) . . ?
N3 Ag1 Pt2 107.40(17) . . ?
N4 Ag1 Pt2 92.33(19) . . ?
Pt1 Ag1 Pt2 132.27(2) . . ?
C17 S1 C12 101.9(4) . . ?
C17 S1 Pt1 101.9(3) . . ?
C12 S1 Pt1 106.4(3) . . ?
C13 S2 C14 100.7(4) . . ?
C13 S2 Pt1 100.6(3) . . ?
C14 S2 Pt1 107.0(3) . . ?
C15 S3 C16 102.8(4) . . ?
C15 S3 Pt1 96.4(3) . . ?
C16 S3 Pt1 97.0(3) . . ?
C34 S4 C29 101.7(4) . . ?
C34 S4 Pt2 104.5(3) . . ?
C29 S4 Pt2 105.6(3) . . ?
C30 S5 C31 102.5(4) . . ?
C30 S5 Pt2 100.5(3) . . ?
C31 S5 Pt2 107.0(3) . . ?
C33 S6 C32 103.3(5) . . ?
C33 S6 Pt2 97.1(2) . . ?
C32 S6 Pt2 94.0(3) . . ?
C10 C11 C6 117.5(7) . . ?
C10 C11 Pt1 128.9(5) . . ?
C6 C11 Pt1 113.6(5) . . ?
C22 N2 C18 119.1(6) . . ?
C22 N2 Pt2 116.5(5) . . ?
C18 N2 Pt2 124.4(5) . . ?
C35 N3 Ag1 161.7(8) . . ?
C37 N4 Ag1 137.0(8) . . ?
N1 C1 C2 124.5(8) . . ?
N1 C1 H1A 117.7 . . ?
C2 C1 H1A 117.7 . . ?
C1 C2 C3 117.8(8) . . ?
C1 C2 H2A 121.1 . . ?
C3 C2 H2A 121.1 . . ?
C4 C3 C2 119.0(7) . . ?
C4 C3 H3A 120.5 . . ?
C2 C3 H3A 120.5 . . ?
C3 C4 C5 120.1(7) . . ?
C3 C4 H4A 119.9 . . ?
C5 C4 H4A 119.9 . . ?
N1 C5 C4 120.1(7) . . ?
N1 C5 C6 115.7(6) . . ?
C4 C5 C6 124.2(7) . . ?
C7 C6 C11 120.4(7) . . ?
C7 C6 C5 124.5(7) . . ?
C11 C6 C5 115.0(6) . . ?
C8 C7 C6 120.3(7) . . ?
C8 C7 H7A 119.9 . . ?
C6 C7 H7A 119.9 . . ?
C9 C8 C7 119.5(7) . . ?
C9 C8 H8A 120.2 . . ?
C7 C8 H8A 120.2 . . ?
C8 C9 C10 121.7(7) . . ?
C8 C9 H9A 119.2 . . ?
C10 C9 H9A 119.2 . . ?
C9 C10 C11 120.5(7) . . ?
C9 C10 H10A 119.8 . . ?
C11 C10 H10A 119.8 . . ?
C1 N1 C5 118.3(6) . . ?
C1 N1 Pt1 127.2(5) . . ?
C5 N1 Pt1 114.2(5) . . ?
C13 C12 S1 112.4(5) . . ?
C13 C12 H12A 109.1 . . ?
S1 C12 H12A 109.1 . . ?
C13 C12 H12B 109.1 . . ?
S1 C12 H12B 109.1 . . ?
H12A C12 H12B 107.9 . . ?
C12 C13 S2 113.2(5) . . ?
C12 C13 H13A 108.9 . . ?
S2 C13 H13A 108.9 . . ?
C12 C13 H13B 108.9 . . ?
S2 C13 H13B 108.9 . . ?
H13A C13 H13B 107.7 . . ?
C15 C14 S2 114.2(5) . . ?
C15 C14 H14A 108.7 . . ?
S2 C14 H14A 108.7 . . ?
C15 C14 H14B 108.7 . . ?
S2 C14 H14B 108.7 . . ?
H14A C14 H14B 107.6 . . ?
C14 C15 S3 117.6(5) . . ?
C14 C15 H15A 107.9 . . ?
S3 C15 H15A 107.9 . . ?
C14 C15 H15B 107.9 . . ?
S3 C15 H15B 107.9 . . ?
H15A C15 H15B 107.2 . . ?
C17 C16 S3 114.3(5) . . ?
C17 C16 H16A 108.7 . . ?
S3 C16 H16A 108.7 . . ?
C17 C16 H16B 108.7 . . ?
S3 C16 H16B 108.7 . . ?
H16A C16 H16B 107.6 . . ?
C16 C17 S1 117.9(6) . . ?
C16 C17 H17A 107.8 . . ?
S1 C17 H17A 107.8 . . ?
C16 C17 H17B 107.8 . . ?
S1 C17 H17B 107.8 . . ?
H17A C17 H17B 107.2 . . ?
N2 C18 C19 121.6(8) . . ?
N2 C18 H18A 119.2 . . ?
C19 C18 H18A 119.2 . . ?
C18 C19 C20 119.7(8) . . ?
C18 C19 H19A 120.2 . . ?
C20 C19 H19A 120.2 . . ?
C21 C20 C19 119.0(8) . . ?
C21 C20 H20A 120.5 . . ?
C19 C20 H20A 120.5 . . ?
C20 C21 C22 121.1(8) . . ?
C20 C21 H21A 119.5 . . ?
C22 C21 H21A 119.5 . . ?
N2 C22 C21 119.5(7) . . ?
N2 C22 C23 114.0(7) . . ?
C21 C22 C23 126.5(7) . . ?
C24 C23 C28 121.0(7) . . ?
C24 C23 C22 123.4(7) . . ?
C28 C23 C22 115.6(7) . . ?
C23 C24 C25 119.8(8) . . ?
C23 C24 H24A 120.1 . . ?
C25 C24 H24A 120.1 . . ?
C26 C25 C24 119.5(7) . . ?
C26 C25 H25A 120.3 . . ?
C24 C25 H25A 120.3 . . ?
C25 C26 C27 121.9(8) . . ?
C25 C26 H26A 119.0 . . ?
C27 C26 H26A 119.0 . . ?
C26 C27 C28 120.1(8) . . ?
C26 C27 H27A 119.9 . . ?
C28 C27 H27A 119.9 . . ?
C27 C28 C23 117.6(7) . . ?
C27 C28 Pt2 128.9(6) . . ?
C23 C28 Pt2 113.5(5) . . ?
C30 C29 S4 112.5(5) . . ?
C30 C29 H29A 109.1 . . ?
S4 C29 H29A 109.1 . . ?
C30 C29 H29B 109.1 . . ?
S4 C29 H29B 109.1 . . ?
H29A C29 H29B 107.8 . . ?
C29 C30 S5 112.3(6) . . ?
C29 C30 H30A 109.2 . . ?
S5 C30 H30A 109.2 . . ?
C29 C30 H30B 109.2 . . ?
S5 C30 H30B 109.2 . . ?
H30A C30 H30B 107.9 . . ?
C32 C31 S5 115.2(6) . . ?
C32 C31 H31A 108.5 . . ?
S5 C31 H31A 108.5 . . ?
C32 C31 H31B 108.5 . . ?
S5 C31 H31B 108.5 . . ?
H31A C31 H31B 107.5 . . ?
C31 C32 S6 116.5(6) . . ?
C31 C32 H32A 108.2 . . ?
S6 C32 H32A 108.2 . . ?
C31 C32 H32B 108.2 . . ?
S6 C32 H32B 108.2 . . ?
H32A C32 H32B 107.3 . . ?
C34 C33 S6 113.3(6) . . ?
C34 C33 H33A 108.9 . . ?
S6 C33 H33A 108.9 . . ?
C34 C33 H33B 108.9 . . ?
S6 C33 H33B 108.9 . . ?
H33A C33 H33B 107.7 . . ?
C33 C34 S4 115.6(6) . . ?
C33 C34 H34A 108.4 . . ?
S4 C34 H34A 108.4 . . ?
C33 C34 H34B 108.4 . . ?
S4 C34 H34B 108.4 . . ?
H34A C34 H34B 107.4 . . ?
N3 C35 C36 179.2(12) . . ?
C35 C36 H36C 109.5 . . ?
C35 C36 H36A 109.5 . . ?
H36C C36 H36A 109.5 . . ?
C35 C36 H36B 109.5 . . ?
H36C C36 H36B 109.5 . . ?
H36A C36 H36B 109.5 . . ?
N4 C37 C38 178.4(12) . . ?
C37 C38 H38C 109.5 . . ?
C37 C38 H38A 109.5 . . ?
H38C C38 H38A 109.5 . . ?
C37 C38 H38B 109.5 . . ?
H38C C38 H38B 109.5 . . ?
H38A C38 H38B 109.5 . . ?
N5 C39 C40 178.3(19) . . ?
C39 C40 H40C 109.5 . . ?
C39 C40 H40A 109.5 . . ?
H40C C40 H40A 109.5 . . ?
C39 C40 H40B 109.5 . . ?
H40C C40 H40B 109.5 . . ?
H40A C40 H40B 109.5 . . ?
F4 P1 F2 91.9(8) . . ?
F4 P1 F3 96.8(6) . . ?
F2 P1 F3 90.3(6) . . ?
F4 P1 F5 93.5(7) . . ?
F2 P1 F5 172.1(8) . . ?
F3 P1 F5 94.6(6) . . ?
F4 P1 F1 175.1(6) . . ?
F2 P1 F1 87.0(7) . . ?
F3 P1 F1 88.0(5) . . ?
F5 P1 F1 87.1(5) . . ?
F4 P1 F6 87.1(5) . . ?
F2 P1 F6 90.6(6) . . ?
F3 P1 F6 176.0(6) . . ?
F5 P1 F6 84.0(5) . . ?
F1 P1 F6 88.1(5) . . ?
F12 P2 F9 96.4(9) . . ?
F12 P2 F10 176.9(8) . . ?
F9 P2 F10 86.7(8) . . ?
F12 P2 F7 89.9(8) . . ?
F9 P2 F7 173.6(8) . . ?
F10 P2 F7 87.0(7) . . ?
F12 P2 F8 91.2(5) . . ?
F9 P2 F8 89.9(4) . . ?
F10 P2 F8 89.1(4) . . ?
F7 P2 F8 90.0(4) . . ?
F12 P2 F11 88.7(5) . . ?
F9 P2 F11 89.1(4) . . ?
F10 P2 F11 91.1(4) . . ?
F7 P2 F11 91.1(4) . . ?
F8 P2 F11 178.9(4) . . ?
F14 P3 F16 92.9(9) . . ?
F14 P3 F13 168.9(12) . . ?
F16 P3 F13 95.2(11) . . ?
F14 P3 F15 86.0(9) . . ?
F16 P3 F15 178.8(8) . . ?
F13 P3 F15 85.8(11) . . ?
F14 P3 F17 99.3(9) . . ?
F16 P3 F17 91.9(5) . . ?
F13 P3 F17 88.1(7) . . ?
F15 P3 F17 88.7(6) . . ?
F14 P3 F18 85.0(8) . . ?
F16 P3 F18 87.8(5) . . ?
F13 P3 F18 87.7(7) . . ?
F15 P3 F18 91.6(7) . . ?
F17 P3 F18 175.7(7) . . ?

loop_
_geom_bond_atom_site_label_1
_geom_bond_atom_site_label_2
_geom_bond_distance
_geom_bond_site_symmetry_2
_geom_bond_publ_flag
Pt1 C11 2.021(7) . ?
Pt1 N1 2.063(6) . ?
Pt1 S1 2.2621(17) . ?
Pt1 S2 2.3779(18) . ?
Pt1 S3 2.6870(18) . ?
Pt1 Ag1 2.7557(6) . ?
Pt2 C28 2.025(7) . ?
Pt2 N2 2.046(6) . ?
Pt2 S4 2.2712(17) . ?
Pt2 S5 2.3569(18) . ?
Pt2 S6 2.7461(19) . ?
Pt2 Ag1 2.7659(6) . ?
Ag1 N3 2.417(7) . ?
Ag1 N4 2.480(8) . ?
S1 C17 1.824(8) . ?
S1 C12 1.837(8) . ?
S2 C13 1.806(8) . ?
S2 C14 1.817(7) . ?
S3 C15 1.806(8) . ?
S3 C16 1.812(8) . ?
S4 C34 1.827(8) . ?
S4 C29 1.833(8) . ?
S5 C30 1.803(9) . ?
S5 C31 1.816(9) . ?
S6 C33 1.819(9) . ?
S6 C32 1.829(10) . ?
C11 C10 1.405(10) . ?
C11 C6 1.428(10) . ?
N2 C22 1.363(10) . ?
N2 C18 1.368(9) . ?
N3 C35 1.125(11) . ?
N4 C37 1.151(12) . ?
N5 C39 1.095(16) . ?
C1 N1 1.320(9) . ?
C1 C2 1.374(11) . ?
C1 H1A 0.9500 . ?
C2 C3 1.393(12) . ?
C2 H2A 0.9500 . ?
C3 C4 1.366(12) . ?
C3 H3A 0.9500 . ?
C4 C5 1.405(10) . ?
C4 H4A 0.9500 . ?
C5 N1 1.365(9) . ?
C5 C6 1.458(10) . ?
C6 C7 1.406(10) . ?
C7 C8 1.386(12) . ?
C7 H7A 0.9500 . ?
C8 C9 1.376(12) . ?
C8 H8A 0.9500 . ?
C9 C10 1.394(11) . ?
C9 H9A 0.9500 . ?
C10 H10A 0.9500 . ?
C12 C13 1.527(12) . ?
C12 H12A 0.9900 . ?
C12 H12B 0.9900 . ?
C13 H13A 0.9900 . ?
C13 H13B 0.9900 . ?
C14 C15 1.513(11) . ?
C14 H14A 0.9900 . ?
C14 H14B 0.9900 . ?
C15 H15A 0.9900 . ?
C15 H15B 0.9900 . ?
C16 C17 1.516(11) . ?
C16 H16A 0.9900 . ?
C16 H16B 0.9900 . ?
C17 H17A 0.9900 . ?
C17 H17B 0.9900 . ?
C18 C19 1.371(11) . ?
C18 H18A 0.9500 . ?
C19 C20 1.385(13) . ?
C19 H19A 0.9500 . ?
C20 C21 1.353(13) . ?
C20 H20A 0.9500 . ?
C21 C22 1.404(11) . ?
C21 H21A 0.9500 . ?
C22 C23 1.451(11) . ?
C23 C24 1.382(11) . ?
C23 C28 1.434(10) . ?
C24 C25 1.401(13) . ?
C24 H24A 0.9500 . ?
C25 C26 1.375(14) . ?
C25 H25A 0.9500 . ?
C26 C27 1.386(11) . ?
C26 H26A 0.9500 . ?
C27 C28 1.403(10) . ?
C27 H27A 0.9500 . ?
C29 C30 1.512(11) . ?
C29 H29A 0.9900 . ?
C29 H29B 0.9900 . ?
C30 H30A 0.9900 . ?
C30 H30B 0.9900 . ?
C31 C32 1.504(14) . ?
C31 H31A 0.9900 . ?
C31 H31B 0.9900 . ?
C32 H32A 0.9900 . ?
C32 H32B 0.9900 . ?
C33 C34 1.508(11) . ?
C33 H33A 0.9900 . ?
C33 H33B 0.9900 . ?
C34 H34A 0.9900 . ?
C34 H34B 0.9900 . ?
C35 C36 1.455(13) . ?
C36 H36C 0.9800 . ?
C36 H36A 0.9800 . ?
C36 H36B 0.9800 . ?
C37 C38 1.446(14) . ?
C38 H38C 0.9800 . ?
C38 H38A 0.9800 . ?
C38 H38B 0.9800 . ?
C39 C40 1.416(18) . ?
C40 H40C 0.9800 . ?
C40 H40A 0.9800 . ?
C40 H40B 0.9800 . ?
P1 F4 1.542(8) . ?
P1 F2 1.556(9) . ?
P1 F3 1.557(7) . ?
P1 F5 1.565(8) . ?
P1 F1 1.580(7) . ?
P1 F6 1.621(8) . ?
P2 F12 1.507(9) . ?
P2 F9 1.526(7) . ?
P2 F10 1.558(9) . ?
P2 F7 1.571(8) . ?
P2 F8 1.583(5) . ?
P2 F11 1.595(6) . ?
P3 F14 1.497(10) . ?
P3 F16 1.501(8) . ?
P3 F13 1.509(11) . ?
P3 F15 1.548(9) . ?
P3 F17 1.551(9) . ?
P3 F18 1.610(9) . ?

loop_
_geom_torsion_atom_site_label_1
_geom_torsion_atom_site_label_2
_geom_torsion_atom_site_label_3
_geom_torsion_atom_site_label_4
_geom_torsion
_geom_torsion_site_symmetry_1
_geom_torsion_site_symmetry_2
_geom_torsion_site_symmetry_3
_geom_torsion_site_symmetry_4
_geom_torsion_publ_flag
C11 Pt1 Ag1 N3 -128.7(3) . . . . ?
N1 Pt1 Ag1 N3 152.8(3) . . . . ?
S1 Pt1 Ag1 N3 -32.1(2) . . . . ?
S2 Pt1 Ag1 N3 54.7(2) . . . . ?
S3 Pt1 Ag1 N3 -49.7(3) . . . . ?
C11 Pt1 Ag1 N4 -39.2(3) . . . . ?
N1 Pt1 Ag1 N4 -117.7(3) . . . . ?
S1 Pt1 Ag1 N4 57.5(2) . . . . ?
S2 Pt1 Ag1 N4 144.2(2) . . . . ?
S3 Pt1 Ag1 N4 39.8(3) . . . . ?
C11 Pt1 Ag1 Pt2 92.5(2) . . . . ?
N1 Pt1 Ag1 Pt2 13.90(18) . . . . ?
S1 Pt1 Ag1 Pt2 -170.92(6) . . . . ?
S2 Pt1 Ag1 Pt2 -84.16(6) . . . . ?
S3 Pt1 Ag1 Pt2 171.41(17) . . . . ?
C28 Pt2 Ag1 N3 -76.9(3) . . . . ?
N2 Pt2 Ag1 N3 3.6(3) . . . . ?
S4 Pt2 Ag1 N3 -174.3(2) . . . . ?
S5 Pt2 Ag1 N3 98.3(2) . . . . ?
S6 Pt2 Ag1 N3 -152.6(3) . . . . ?
C28 Pt2 Ag1 N4 -156.1(3) . . . . ?
N2 Pt2 Ag1 N4 -75.6(3) . . . . ?
S4 Pt2 Ag1 N4 106.5(2) . . . . ?
S5 Pt2 Ag1 N4 19.2(2) . . . . ?
S6 Pt2 Ag1 N4 128.2(3) . . . . ?
C28 Pt2 Ag1 Pt1 62.6(2) . . . . ?
N2 Pt2 Ag1 Pt1 143.06(17) . . . . ?
S4 Pt2 Ag1 Pt1 -34.81(6) . . . . ?
S5 Pt2 Ag1 Pt1 -122.17(5) . . . . ?
S6 Pt2 Ag1 Pt1 -13.1(3) . . . . ?
C11 Pt1 S1 C17 -82.2(4) . . . . ?
S2 Pt1 S1 C17 105.0(3) . . . . ?
S3 Pt1 S1 C17 20.0(3) . . . . ?
Ag1 Pt1 S1 C17 -155.9(3) . . . . ?
C11 Pt1 S1 C12 171.5(3) . . . . ?
S2 Pt1 S1 C12 -1.3(3) . . . . ?
S3 Pt1 S1 C12 -86.4(3) . . . . ?
Ag1 Pt1 S1 C12 97.8(3) . . . . ?
N1 Pt1 S2 C13 -155.5(3) . . . . ?
S1 Pt1 S2 C13 21.9(3) . . . . ?
S3 Pt1 S2 C13 109.9(3) . . . . ?
Ag1 Pt1 S2 C13 -56.6(3) . . . . ?
N1 Pt1 S2 C14 99.7(3) . . . . ?
S1 Pt1 S2 C14 -83.0(3) . . . . ?
S3 Pt1 S2 C14 5.1(3) . . . . ?
Ag1 Pt1 S2 C14 -161.4(3) . . . . ?
C11 Pt1 S3 C15 -162.5(3) . . . . ?
N1 Pt1 S3 C15 -80.5(3) . . . . ?
S1 Pt1 S3 C15 104.5(3) . . . . ?
S2 Pt1 S3 C15 15.8(3) . . . . ?
Ag1 Pt1 S3 C15 121.9(3) . . . . ?
C11 Pt1 S3 C16 93.7(3) . . . . ?
N1 Pt1 S3 C16 175.7(3) . . . . ?
S1 Pt1 S3 C16 0.7(3) . . . . ?
S2 Pt1 S3 C16 -88.0(3) . . . . ?
Ag1 Pt1 S3 C16 18.1(4) . . . . ?
C28 Pt2 S4 C34 84.2(4) . . . . ?
S5 Pt2 S4 C34 -104.5(3) . . . . ?
S6 Pt2 S4 C34 -19.2(3) . . . . ?
Ag1 Pt2 S4 C34 156.6(3) . . . . ?
C28 Pt2 S4 C29 -169.0(3) . . . . ?
S5 Pt2 S4 C29 2.4(3) . . . . ?
S6 Pt2 S4 C29 87.6(3) . . . . ?
Ag1 Pt2 S4 C29 -96.5(3) . . . . ?
N2 Pt2 S5 C30 149.0(3) . . . . ?
S4 Pt2 S5 C30 -23.7(3) . . . . ?
S6 Pt2 S5 C30 -109.2(3) . . . . ?
Ag1 Pt2 S5 C30 60.2(3) . . . . ?
N2 Pt2 S5 C31 -104.3(3) . . . . ?
S4 Pt2 S5 C31 83.0(3) . . . . ?
S6 Pt2 S5 C31 -2.5(3) . . . . ?
Ag1 Pt2 S5 C31 166.9(3) . . . . ?
C28 Pt2 S6 C33 -98.0(4) . . . . ?
N2 Pt2 S6 C33 179.2(4) . . . . ?
S4 Pt2 S6 C33 -3.6(3) . . . . ?
S5 Pt2 S6 C33 85.1(3) . . . . ?
Ag1 Pt2 S6 C33 -25.2(4) . . . . ?
C28 Pt2 S6 C32 158.0(4) . . . . ?
N2 Pt2 S6 C32 75.2(4) . . . . ?
S4 Pt2 S6 C32 -107.5(3) . . . . ?
S5 Pt2 S6 C32 -18.9(3) . . . . ?
Ag1 Pt2 S6 C32 -129.2(4) . . . . ?
N1 Pt1 C11 C10 177.5(7) . . . . ?
S1 Pt1 C11 C10 -0.6(6) . . . . ?
S3 Pt1 C11 C10 -89.2(6) . . . . ?
Ag1 Pt1 C11 C10 76.9(6) . . . . ?
N1 Pt1 C11 C6 -4.5(5) . . . . ?
S1 Pt1 C11 C6 177.4(5) . . . . ?
S3 Pt1 C11 C6 88.8(5) . . . . ?
Ag1 Pt1 C11 C6 -105.1(5) . . . . ?
C28 Pt2 N2 C22 2.6(5) . . . . ?
S5 Pt2 N2 C22 -169.2(5) . . . . ?
S6 Pt2 N2 C22 104.7(5) . . . . ?
Ag1 Pt2 N2 C22 -70.7(5) . . . . ?
C28 Pt2 N2 C18 -177.2(6) . . . . ?
S5 Pt2 N2 C18 11.0(6) . . . . ?
S6 Pt2 N2 C18 -75.1(6) . . . . ?
Ag1 Pt2 N2 C18 109.6(6) . . . . ?
N4 Ag1 N3 C35 9(2) . . . . ?
Pt1 Ag1 N3 C35 131(2) . . . . ?
Pt2 Ag1 N3 C35 -80(2) . . . . ?
N3 Ag1 N4 C37 -16.7(11) . . . . ?
Pt1 Ag1 N4 C37 -123.0(10) . . . . ?
Pt2 Ag1 N4 C37 90.6(11) . . . . ?
N1 C1 C2 C3 1.7(12) . . . . ?
C1 C2 C3 C4 1.8(12) . . . . ?
C2 C3 C4 C5 -2.8(11) . . . . ?
C3 C4 C5 N1 0.5(10) . . . . ?
C3 C4 C5 C6 -177.7(7) . . . . ?
C10 C11 C6 C7 3.1(10) . . . . ?
Pt1 C11 C6 C7 -175.2(5) . . . . ?
C10 C11 C6 C5 -178.1(6) . . . . ?
Pt1 C11 C6 C5 3.6(7) . . . . ?
N1 C5 C6 C7 179.3(6) . . . . ?
C4 C5 C6 C7 -2.5(11) . . . . ?
N1 C5 C6 C11 0.5(9) . . . . ?
C4 C5 C6 C11 178.7(6) . . . . ?
C11 C6 C7 C8 -2.5(11) . . . . ?
C5 C6 C7 C8 178.9(7) . . . . ?
C6 C7 C8 C9 0.5(11) . . . . ?
C7 C8 C9 C10 0.9(12) . . . . ?
C8 C9 C10 C11 -0.2(11) . . . . ?
C6 C11 C10 C9 -1.8(10) . . . . ?
Pt1 C11 C10 C9 176.2(5) . . . . ?
C2 C1 N1 C5 -4.0(11) . . . . ?
C2 C1 N1 Pt1 -177.7(6) . . . . ?
C4 C5 N1 C1 2.8(9) . . . . ?
C6 C5 N1 C1 -178.9(6) . . . . ?
C4 C5 N1 Pt1 177.4(5) . . . . ?
C6 C5 N1 Pt1 -4.3(7) . . . . ?
C11 Pt1 N1 C1 178.9(6) . . . . ?
S2 Pt1 N1 C1 -8.3(6) . . . . ?
S3 Pt1 N1 C1 77.3(6) . . . . ?
Ag1 Pt1 N1 C1 -108.0(6) . . . . ?
C11 Pt1 N1 C5 4.9(4) . . . . ?
S2 Pt1 N1 C5 177.7(4) . . . . ?
S3 Pt1 N1 C5 -96.7(4) . . . . ?
Ag1 Pt1 N1 C5 78.0(4) . . . . ?
C17 S1 C12 C13 -131.4(6) . . . . ?
Pt1 S1 C12 C13 -25.1(6) . . . . ?
S1 C12 C13 S2 47.8(7) . . . . ?
C14 S2 C13 C12 65.5(6) . . . . ?
Pt1 S2 C13 C12 -44.3(6) . . . . ?
C13 S2 C14 C15 -136.7(6) . . . . ?
Pt1 S2 C14 C15 -32.0(6) . . . . ?
S2 C14 C15 S3 54.1(8) . . . . ?
C16 S3 C15 C14 56.6(7) . . . . ?
Pt1 S3 C15 C14 -42.1(6) . . . . ?
C15 S3 C16 C17 -125.9(6) . . . . ?
Pt1 S3 C16 C17 -27.7(6) . . . . ?
S3 C16 C17 S1 54.0(8) . . . . ?
C12 S1 C17 C16 62.0(7) . . . . ?
Pt1 S1 C17 C16 -47.8(7) . . . . ?
C22 N2 C18 C19 0.9(12) . . . . ?
Pt2 N2 C18 C19 -179.4(6) . . . . ?
N2 C18 C19 C20 0.2(13) . . . . ?
C18 C19 C20 C21 -0.5(13) . . . . ?
C19 C20 C21 C22 -0.2(13) . . . . ?
C18 N2 C22 C21 -1.5(10) . . . . ?
Pt2 N2 C22 C21 178.7(5) . . . . ?
C18 N2 C22 C23 177.1(6) . . . . ?
Pt2 N2 C22 C23 -2.6(8) . . . . ?
C20 C21 C22 N2 1.2(11) . . . . ?
C20 C21 C22 C23 -177.3(7) . . . . ?
N2 C22 C23 C24 -178.8(7) . . . . ?
C21 C22 C23 C24 -0.2(12) . . . . ?
N2 C22 C23 C28 0.9(9) . . . . ?
C21 C22 C23 C28 179.5(7) . . . . ?
C28 C23 C24 C25 -2.1(12) . . . . ?
C22 C23 C24 C25 177.5(7) . . . . ?
C23 C24 C25 C26 2.6(12) . . . . ?
C24 C25 C26 C27 -2.0(13) . . . . ?
C25 C26 C27 C28 0.9(12) . . . . ?
C26 C27 C28 C23 -0.3(11) . . . . ?
C26 C27 C28 Pt2 179.7(6) . . . . ?
C24 C23 C28 C27 1.0(10) . . . . ?
C22 C23 C28 C27 -178.7(6) . . . . ?
C24 C23 C28 Pt2 -179.1(6) . . . . ?
C22 C23 C28 Pt2 1.2(8) . . . . ?
N2 Pt2 C28 C27 177.9(7) . . . . ?
S4 Pt2 C28 C27 -8.9(7) . . . . ?
S6 Pt2 C28 C27 77.6(7) . . . . ?
Ag1 Pt2 C28 C27 -91.2(6) . . . . ?
N2 Pt2 C28 C23 -2.0(5) . . . . ?
S4 Pt2 C28 C23 171.2(5) . . . . ?
S6 Pt2 C28 C23 -102.3(5) . . . . ?
Ag1 Pt2 C28 C23 88.9(5) . . . . ?
C34 S4 C29 C30 134.4(6) . . . . ?
Pt2 S4 C29 C30 25.5(6) . . . . ?
S4 C29 C30 S5 -49.8(7) . . . . ?
C31 S5 C30 C29 -63.4(7) . . . . ?
Pt2 S5 C30 C29 46.9(6) . . . . ?
C30 S5 C31 C32 136.5(7) . . . . ?
Pt2 S5 C31 C32 31.3(7) . . . . ?
S5 C31 C32 S6 -56.8(9) . . . . ?
C33 S6 C32 C31 -53.1(8) . . . . ?
Pt2 S6 C32 C31 45.2(7) . . . . ?
C32 S6 C33 C34 128.3(7) . . . . ?
Pt2 S6 C33 C34 32.4(7) . . . . ?
S6 C33 C34 S4 -57.8(8) . . . . ?
C29 S4 C34 C33 -60.2(7) . . . . ?
Pt2 S4 C34 C33 49.5(7) . . . . ?
